data_7236537
loop_
_publ_author_name
'Guntlin, Christoph P.'
'Z\"und, Tanja'
'Kravchyk, Kostiantyn V.'
'W\"orle, Michael'
'Bodnarchuk, Maryna I.'
'Kovalenko, Maksym V.'

_publ_section_title
;
 Nanocrystalline FeF3 and MF2 (M = Fe, Co, and Mn) from metal
 trifluoroacetates and their Li(Na)-ion storage properties
;
_journal_issue 16
_journal_name_full 'Journal of Materials Chemistry A'
_journal_page_first 7383
_journal_paper_doi 10.1039/C7TA00862G
_journal_volume 5
_journal_year 2017
_chemical_formula_moiety 'C4 H8 Co F6 O8'
_chemical_formula_sum 'C4 H8 Co F6 O8'
_chemical_formula_weight 357.03
_space_group_crystal_system triclinic
_space_group_IT_number 2
_space_group_name_Hall '-P 1'
_space_group_name_H-M_alt 'P -1'
_atom_sites_solution_hydrogens difmap
_atom_sites_solution_primary iterative
_audit_creation_date 2015-04-06
_audit_creation_method
;
Olex2 1.2
(compiled 2015.01.26 svn.r3150 for OlexSys, GUI svn.r4998)
;
_audit_update_record
;
2016-10-07 deposited with the CCDC.
2017-03-16 downloaded from the CCDC.
;
_cell_angle_alpha 75.139(6)
_cell_angle_beta 64.574(6)
_cell_angle_gamma 71.426(6)
_cell_formula_units_Z 2
_cell_length_a 8.1360(4)
_cell_length_b 9.0331(7)
_cell_length_c 9.2695(5)
_cell_measurement_reflns_used 5674
_cell_measurement_temperature 103(5)
_cell_measurement_theta_max 31.8010
_cell_measurement_theta_min 2.9940
_cell_volume 577.48(7)
_computing_cell_refinement
'CrysAlisPro, Agilent Technologies, Version 1.171.36.28 (release 01-02-2013 CrysAlis171 .NET) (compiled Feb 1 2013,16:14:44)'
_computing_data_collection
'CrysAlisPro, Agilent Technologies, Version 1.171.36.28 (release 01-02-2013 CrysAlis171 .NET) (compiled Feb 1 2013,16:14:44)'
_computing_data_reduction
'CrysAlisPro, Agilent Technologies, Version 1.171.36.28 (release 01-02-2013 CrysAlis171 .NET) (compiled Feb 1 2013,16:14:44)'
_computing_molecular_graphics 'Olex2 (Dolomanov et al., 2009)'
_computing_publication_material 'Olex2 (Dolomanov et al., 2009)'
_computing_structure_refinement 'ShelXL (Sheldrick, 2008)'
_computing_structure_solution
;
Superflip (Palatinus & Chapuis, 2007;Palatinus & van der Lee, 2008;
Palatinus et al., 2012)
;
_diffrn_ambient_environment N~2~
_diffrn_ambient_temperature 103(5)
_diffrn_detector 'Oxford Diffraction Sapphire 3'
_diffrn_detector_area_resol_mean 16.0839
_diffrn_detector_type Sapphire3
_diffrn_measured_fraction_theta_full 0.999
_diffrn_measured_fraction_theta_max 0.951
_diffrn_measurement_details
;
#__ type_ start__ end____ width___ exp.time_
  1 omega  -31.00   -5.00   1.0000    5.0000
omega____ theta____ kappa____ phi______ frames
    -      -26.3865  -57.0000 -150.0000 26

#__ type_ start__ end____ width___ exp.time_
  2 omega  -91.00    3.00   1.0000    5.0000
omega____ theta____ kappa____ phi______ frames
    -      -26.3865  -77.0000  120.0000 94

#__ type_ start__ end____ width___ exp.time_
  3 omega  -64.00   -5.00   1.0000    5.0000
omega____ theta____ kappa____ phi______ frames
    -      -26.3865  -57.0000    0.0000 59

#__ type_ start__ end____ width___ exp.time_
  4 omega  -56.00  -10.00   1.0000    5.0000
omega____ theta____ kappa____ phi______ frames
    -      -26.3865   77.0000   60.0000 46

#__ type_ start__ end____ width___ exp.time_
  5 omega  -35.00   41.00   1.0000    5.0000
omega____ theta____ kappa____ phi______ frames
    -      -26.3865   66.0000  -30.0000 76

#__ type_ start__ end____ width___ exp.time_
  6 omega  -95.00    3.00   1.0000    5.0000
omega____ theta____ kappa____ phi______ frames
    -      -26.3865  -77.0000  -30.0000 98

#__ type_ start__ end____ width___ exp.time_
  7 omega  -94.00   -6.00   1.0000    5.0000
omega____ theta____ kappa____ phi______ frames
    -      -26.3865  -66.0000 -165.0000 88

#__ type_ start__ end____ width___ exp.time_
  8 omega  -31.00   64.00   1.0000    5.0000
omega____ theta____ kappa____ phi______ frames
    -       26.8553  -19.0000    0.0000 95

#__ type_ start__ end____ width___ exp.time_
  9 omega   19.00   69.00   1.0000    5.0000
omega____ theta____ kappa____ phi______ frames
    -       26.8553  -99.0000  -60.0000 50

#__ type_ start__ end____ width___ exp.time_
 10 omega  -17.00    9.00   1.0000    5.0000
omega____ theta____ kappa____ phi______ frames
    -       26.8553  -99.0000  -60.0000 26

#__ type_ start__ end____ width___ exp.time_
 11 omega  -24.00   69.00   1.0000    5.0000
omega____ theta____ kappa____ phi______ frames
    -       26.8553  -99.0000 -180.0000 93

#__ type_ start__ end____ width___ exp.time_
 12 omega  -24.00   71.00   1.0000    5.0000
omega____ theta____ kappa____ phi______ frames
    -       26.8553  -19.0000  150.0000 95
;
_diffrn_measurement_device 'kappa-stage diffractometer'
_diffrn_measurement_device_type 'Xcalibur, Sapphire3'
_diffrn_measurement_method '\w scans'
_diffrn_orient_matrix_UB_11 0.0759819000
_diffrn_orient_matrix_UB_12 -0.0121997000
_diffrn_orient_matrix_UB_13 0.0236698000
_diffrn_orient_matrix_UB_21 -0.0204254000
_diffrn_orient_matrix_UB_22 0.0821346000
_diffrn_orient_matrix_UB_23 0.0015292000
_diffrn_orient_matrix_UB_31 -0.0607527000
_diffrn_orient_matrix_UB_32 -0.0101911000
_diffrn_orient_matrix_UB_33 0.0822138000
_diffrn_radiation_monochromator graphite
_diffrn_radiation_probe x-ray
_diffrn_radiation_type MoK\a
_diffrn_radiation_wavelength 0.71073
_diffrn_reflns_av_unetI/netI 0.0394
_diffrn_reflns_Laue_measured_fraction_full 0.999
_diffrn_reflns_Laue_measured_fraction_max 0.951
_diffrn_reflns_limit_h_max 12
_diffrn_reflns_limit_h_min -12
_diffrn_reflns_limit_k_max 13
_diffrn_reflns_limit_k_min -13
_diffrn_reflns_limit_l_max 13
_diffrn_reflns_limit_l_min -13
_diffrn_reflns_number 7011
_diffrn_reflns_point_group_measured_fraction_full 0.999
_diffrn_reflns_point_group_measured_fraction_max 0.951
_diffrn_reflns_theta_full 25.242
_diffrn_reflns_theta_max 32.576
_diffrn_reflns_theta_min 2.977
_diffrn_source 'Enhance (Mo) X-ray Source'
_exptl_absorpt_coefficient_mu 1.604
_exptl_absorpt_correction_T_max 1.00000
_exptl_absorpt_correction_T_min 0.87457
_exptl_absorpt_correction_type multi-scan
_exptl_absorpt_process_details
;
CrysAlisPro, Agilent Technologies, Version 1.171.37.35 (release 13-08-2014 CrysAlis171 .NET) (compiled Aug 13 2014,18:06:01) Empirical absorption correction using spherical harmonics, implemented in SCALE3 ABSPACK scaling algorithm. The HKLF 5-file with two components contains 7015 reflections unique reflections, merged from 20573 measured reflections.
R-int. for all components is 0.033, Rsigma 0.049.
;
_exptl_crystal_colour violet
_exptl_crystal_colour_primary violet
_exptl_crystal_density_diffrn 2.053
_exptl_crystal_description block
_exptl_crystal_F_000 354
_exptl_crystal_recrystallization_method 'crystallized from toluene/ethanole-mixture'
_exptl_crystal_size_max 0.33
_exptl_crystal_size_mid 0.23
_exptl_crystal_size_min 0.16
_refine_diff_density_max 1.067
_refine_diff_density_min -0.506
_refine_diff_density_rms 0.083
_refine_ls_extinction_method none
_refine_ls_goodness_of_fit_ref 0.985
_refine_ls_hydrogen_treatment refxyz
_refine_ls_matrix_type full
_refine_ls_number_parameters 203
_refine_ls_number_reflns 7011
_refine_ls_number_restraints 0
_refine_ls_restrained_S_all 0.985
_refine_ls_R_factor_all 0.0413
_refine_ls_R_factor_gt 0.0308
_refine_ls_shift/su_max 0.001
_refine_ls_shift/su_mean 0.000
_refine_ls_structure_factor_coef Fsqd
_refine_ls_weighting_details 'w=1/[\s^2^(Fo^2^)+(0.0367P)^2^] where P=(Fo^2^+2Fc^2^)/3'
_refine_ls_weighting_scheme calc
_refine_ls_wR_factor_gt 0.0694
_refine_ls_wR_factor_ref 0.0712
_reflns_Friedel_coverage 0.000
_reflns_number_gt 5604
_reflns_number_total 7011
_reflns_threshold_expression 'I > 2\s(I)'
_cod_data_source_file c7ta00862g2.cif
_cod_data_source_block gunt05o04_100k
_cod_original_cell_volume 577.49(7)
_cod_database_code 7236537
_chemical_oxdiff_formula 'Co1 C4 O8 F6 H8 '
_shelx_space_group_comment
;
The symmetry employed for this shelxl refinement is uniquely defined
by the following loop, which should always be used as a source of
symmetry information in preference to the above space-group names.
They are only intended as comments.
;
_shelx_estimated_absorpt_t_max 0.783
_shelx_estimated_absorpt_t_min 0.620
_reflns_odcompleteness_completeness 99.92
_reflns_odcompleteness_iscentric 1
_reflns_odcompleteness_theta 26.32
_olex2_refinement_description
;
1. Twinned data refinement
 Scales: 0.5106(6) 0.4894(6)
2. Fixed Uiso
 At 1.5 times of:
  All C(H,H) groups
;
_shelx_shelxl_version_number 2014/7
_olex2_exptl_crystal_mounting_method tip-mounted
_olex2_submission_special_instructions 'No special instructions were received'

loop_
_space_group_symop_operation_xyz
'x, y, z'
'-x, -y, -z'

loop_
_atom_site_label
_atom_site_type_symbol
_atom_site_fract_x
_atom_site_fract_y
_atom_site_fract_z
_atom_site_U_iso_or_equiv
_atom_site_adp_type
_atom_site_occupancy
_atom_site_site_symmetry_order
_atom_site_calc_flag
_atom_site_refinement_flags_posn
Co1 Co 0.16052(3) 0.59412(3) 0.11239(3) 0.01274(7) Uani 1 1 d .
F2 F -0.10789(17) 0.16518(13) 0.44633(15) 0.0364(3) Uani 1 1 d .
F6 F 0.36535(19) 1.04155(15) -0.29647(14) 0.0426(3) Uani 1 1 d .
F4 F 0.45462(16) 1.10042(13) -0.13621(15) 0.0321(3) Uani 1 1 d .
F1 F -0.36288(17) 0.30582(14) 0.59405(13) 0.0346(3) Uani 1 1 d .
F3 F -0.32011(17) 0.29387(15) 0.35183(13) 0.0341(3) Uani 1 1 d .
O2 O -0.21269(17) 0.55158(14) 0.46226(13) 0.0199(3) Uani 1 1 d .
O1 O -0.01312(16) 0.43381(13) 0.24430(13) 0.0156(2) Uani 1 1 d .
O4 O 0.15849(16) 0.97235(13) 0.05320(15) 0.0211(3) Uani 1 1 d .
O7 O -0.02937(16) 0.71350(14) -0.00123(15) 0.0151(2) Uani 1 1 d .
O8 O 0.35892(16) 0.47349(14) 0.21487(15) 0.0145(2) Uani 1 1 d .
O5 O 0.03205(18) 0.73582(15) 0.29246(16) 0.0181(3) Uani 1 1 d .
O6 O 0.29946(18) 0.44617(15) -0.06319(15) 0.0178(3) Uani 1 1 d .
C1 C -0.1460(2) 0.44348(19) 0.38023(19) 0.0155(3) Uani 1 1 d .
C3 C 0.2981(2) 0.89049(19) -0.0383(2) 0.0159(3) Uani 1 1 d .
C4 C 0.4341(2) 0.9802(2) -0.1811(2) 0.0224(4) Uani 1 1 d .
F5 F 0.60310(16) 0.88954(13) -0.24548(16) 0.0433(4) Uani 1 1 d .
O3 O 0.34331(15) 0.74370(12) -0.03480(13) 0.0152(2) Uani 1 1 d .
C2 C -0.2355(3) 0.2996(2) 0.4452(2) 0.0207(4) Uani 1 1 d .
H6A H 0.405(3) 0.440(3) -0.113(3) 0.031 Uiso 1 1 d R
H6B H 0.253(3) 0.385(3) -0.067(3) 0.031 Uiso 1 1 d R
H8A H 0.414(3) 0.391(3) 0.188(3) 0.037(7) Uiso 1 1 d .
H5A H -0.059(3) 0.714(3) 0.356(3) 0.039(7) Uiso 1 1 d .
H8B H 0.319(3) 0.466(3) 0.327(3) 0.053(8) Uiso 1 1 d .
H5B H 0.044(3) 0.824(3) 0.256(3) 0.050(8) Uiso 1 1 d .
H7A H -0.004(3) 0.688(3) -0.090(3) 0.033(6) Uiso 1 1 d .
H7B H -0.068(3) 0.814(3) -0.013(3) 0.032(6) Uiso 1 1 d .

loop_
_atom_site_aniso_label
_atom_site_aniso_U_11
_atom_site_aniso_U_22
_atom_site_aniso_U_33
_atom_site_aniso_U_23
_atom_site_aniso_U_13
_atom_site_aniso_U_12
Co1 0.01174(11) 0.01118(11) 0.01336(11) -0.00223(7) -0.00198(8) -0.00377(8)
F2 0.0409(7) 0.0161(5) 0.0493(8) 0.0039(5) -0.0166(6) -0.0104(5)
F6 0.0557(9) 0.0461(8) 0.0263(7) 0.0139(6) -0.0175(6) -0.0247(7)
F4 0.0323(6) 0.0200(6) 0.0401(7) -0.0023(5) -0.0038(5) -0.0169(5)
F1 0.0422(7) 0.0423(7) 0.0174(5) -0.0020(5) 0.0044(5) -0.0313(6)
F3 0.0461(7) 0.0448(7) 0.0263(6) 0.0062(5) -0.0179(5) -0.0329(6)
O2 0.0213(6) 0.0177(6) 0.0147(6) -0.0033(5) 0.0007(5) -0.0066(5)
O1 0.0156(6) 0.0161(6) 0.0141(6) -0.0026(5) -0.0023(5) -0.0065(4)
O4 0.0180(6) 0.0126(6) 0.0251(7) -0.0028(5) -0.0015(5) -0.0034(5)
O7 0.0168(6) 0.0111(6) 0.0161(6) -0.0027(5) -0.0050(5) -0.0029(5)
O8 0.0144(6) 0.0134(6) 0.0133(6) -0.0026(5) -0.0035(5) -0.0023(5)
O5 0.0194(7) 0.0155(6) 0.0169(6) -0.0043(5) -0.0021(5) -0.0063(5)
O6 0.0133(6) 0.0180(6) 0.0207(6) -0.0086(5) -0.0002(5) -0.0062(5)
C1 0.0151(8) 0.0156(8) 0.0151(8) 0.0010(6) -0.0059(6) -0.0050(6)
C3 0.0171(8) 0.0147(8) 0.0168(8) 0.0005(6) -0.0066(7) -0.0067(6)
C4 0.0202(9) 0.0159(8) 0.0243(9) -0.0007(7) -0.0023(7) -0.0058(7)
F5 0.0232(6) 0.0204(6) 0.0552(8) -0.0041(6) 0.0136(6) -0.0060(5)
O3 0.0148(6) 0.0110(5) 0.0172(6) -0.0017(4) -0.0029(5) -0.0042(4)
C2 0.0245(9) 0.0223(9) 0.0162(8) 0.0011(7) -0.0051(7) -0.0133(7)

loop_
_atom_type_symbol
_atom_type_description
_atom_type_scat_dispersion_real
_atom_type_scat_dispersion_imag
_atom_type_scat_source
C C 0.0033 0.0016 'International Tables Vol C Tables 4.2.6.8 and 6.1.1.4'
H H 0.0000 0.0000 'International Tables Vol C Tables 4.2.6.8 and 6.1.1.4'
Co Co 0.3494 0.9721 'International Tables Vol C Tables 4.2.6.8 and 6.1.1.4'
F F 0.0171 0.0103 'International Tables Vol C Tables 4.2.6.8 and 6.1.1.4'
O O 0.0106 0.0060 'International Tables Vol C Tables 4.2.6.8 and 6.1.1.4'

loop_
_geom_angle_atom_site_label_1
_geom_angle_atom_site_label_2
_geom_angle_atom_site_label_3
_geom_angle
O7 Co1 O1 88.49(5)
O7 Co1 O3 90.87(5)
O8 Co1 O1 92.83(5)
O8 Co1 O7 177.35(5)
O8 Co1 O3 87.64(4)
O5 Co1 O1 92.74(5)
O5 Co1 O7 93.57(5)
O5 Co1 O8 88.67(5)
O5 Co1 O6 177.10(6)
O5 Co1 O3 91.80(5)
O6 Co1 O1 87.47(5)
O6 Co1 O7 89.32(5)
O6 Co1 O8 88.44(5)
O6 Co1 O3 88.02(5)
O3 Co1 O1 175.44(4)
C1 O1 Co1 127.49(10)
O2 C1 O1 128.43(15)
O2 C1 C2 118.06(14)
O1 C1 C2 113.49(14)
O4 C3 C4 116.11(14)
O4 C3 O3 128.89(15)
O3 C3 C4 114.96(14)
F6 C4 F4 106.86(15)
F6 C4 C3 109.74(15)
F4 C4 C3 111.54(14)
F5 C4 F6 108.01(16)
F5 C4 F4 107.33(15)
F5 C4 C3 113.10(15)
C3 O3 Co1 123.78(10)
F2 C2 F1 107.61(15)
F2 C2 F3 107.50(15)
F2 C2 C1 111.55(14)
F1 C2 F3 107.51(14)
F1 C2 C1 112.23(14)
F3 C2 C1 110.23(14)

loop_
_geom_bond_atom_site_label_1
_geom_bond_atom_site_label_2
_geom_bond_distance
Co1 O1 2.1213(11)
Co1 O7 2.1006(12)
Co1 O8 2.0882(12)
Co1 O5 2.0646(12)
Co1 O6 2.0703(12)
Co1 O3 2.1192(11)
F2 C2 1.323(2)
F6 C4 1.332(2)
F4 C4 1.337(2)
F1 C2 1.3247(19)
F3 C2 1.335(2)
O2 C1 1.2309(19)
O1 C1 1.2611(18)
O4 C3 1.231(2)
C1 C2 1.552(2)
C3 C4 1.549(2)
C3 O3 1.2539(19)
C4 F5 1.322(2)

loop_
_twin_individual_id
_twin_individual_mass_fraction_refined
1 0.5106(6)
2 0.4894(6)
